data_7151626
loop_
_publ_author_name
'Tripathi, Santosh K.'
'Sharma, Sagar'
'Singh, Harkesh B.'
'Butcher, Ray J.'

_publ_section_title
;
 2-Phenoxyethanol derived diselenide and related compounds; synthesis
 of a seven-membered seleninate ester.
;
_journal_issue 2
_journal_name_full 'Organic &amp; biomolecular chemistry'
_journal_page_first 581
_journal_page_last 587
_journal_paper_doi 10.1039/C0OB00038H
_journal_volume 9
_journal_year 2011
_chemical_formula_moiety 'C16 H18 O4 Se2'
_chemical_formula_sum 'C16 H18 O4 Se2'
_chemical_formula_weight 432.22
_chemical_name_systematic
;
?
;
_space_group_IT_number 88
_symmetry_cell_setting tetragonal
_symmetry_space_group_name_Hall '-I 4ad'
_symmetry_space_group_name_H-M 'I 41/a :2'
_atom_sites_solution_hydrogens geom
_atom_sites_solution_primary direct
_atom_sites_solution_secondary difmap
_audit_creation_method SHELXL-97
_cell_angle_alpha 90.00
_cell_angle_beta 90.00
_cell_angle_gamma 90.00
_cell_formula_units_Z 8
_cell_length_a 18.1240(13)
_cell_length_b 18.1240(13)
_cell_length_c 9.8424(8)
_cell_measurement_reflns_used 2568
_cell_measurement_temperature 273(2)
_cell_measurement_theta_max 32.5425
_cell_measurement_theta_min 4.6199
_cell_volume 3233.0(4)
_computing_cell_refinement
;
CrysAlis RED, Oxford Diffraction Ltd.,
Version 1.171.31.8 (release 12-01-2007 CrysAlis171 .NET)
(compiled Jan 12 2007,17:49:11)
;
_computing_data_collection
;
CrysAlis CCD, Oxford Diffraction Ltd.,
Version 1.171.31.8 (release 12-01-2007 CrysAlis171 .NET)
(compiled Jan 12 2007,17:49:11)
;
_computing_data_reduction
;
CrysAlis RED, Oxford Diffraction Ltd.,
Version 1.171.31.8 (release 12-01-2007 CrysAlis171 .NET)
(compiled Jan 12 2007,17:49:11)
;
_computing_molecular_graphics WinGX
_computing_publication_material WinGX
_computing_structure_refinement 'SHELXL-97 (Sheldrick, 1997)'
_computing_structure_solution 'SHELXS-97 (Sheldrick, 1990)'
_diffrn_ambient_temperature 273(2)
_diffrn_detector_area_resol_mean 10.5081
_diffrn_measured_fraction_theta_full 0.992
_diffrn_measured_fraction_theta_max 0.899
_diffrn_measurement_device_type 'Oxford Diffraction Gemini'
_diffrn_measurement_method '\f and \w scans'
_diffrn_radiation_monochromator graphite
_diffrn_radiation_source 'fine-focus sealed tube'
_diffrn_radiation_type MoK\a
_diffrn_radiation_wavelength 0.71073
_diffrn_reflns_av_R_equivalents 0.0376
_diffrn_reflns_av_sigmaI/netI 0.1141
_diffrn_reflns_limit_h_max 26
_diffrn_reflns_limit_h_min -26
_diffrn_reflns_limit_k_max 24
_diffrn_reflns_limit_k_min -25
_diffrn_reflns_limit_l_max 14
_diffrn_reflns_limit_l_min -8
_diffrn_reflns_number 7512
_diffrn_reflns_theta_full 25.00
_diffrn_reflns_theta_max 32.56
_diffrn_reflns_theta_min 4.71
_diffrn_standards_decay_% <2%
_diffrn_standards_interval_count 50
_diffrn_standards_number 2
_exptl_absorpt_coefficient_mu 4.589
_exptl_absorpt_correction_T_max 1.00000
_exptl_absorpt_correction_T_min 0.40860
_exptl_absorpt_correction_type multi-scan
_exptl_absorpt_process_details
;
CrysAlis RED, Oxford Diffraction Ltd.,
Version 1.171.31.8 (release 12-01-2007 CrysAlis171 .NET)
(compiled Jan 12 2007,17:49:11)
Empirical absorption correction using spherical harmonics,
implemented in SCALE3 ABSPACK scaling algorithm.
;
_exptl_crystal_colour 'pale yellow'
_exptl_crystal_density_diffrn 1.776
_exptl_crystal_density_method 'not measured'
_exptl_crystal_description needle
_exptl_crystal_F_000 1712
_exptl_crystal_size_max 0.57
_exptl_crystal_size_mid 0.15
_exptl_crystal_size_min 0.12
_refine_diff_density_max 0.721
_refine_diff_density_min -0.503
_refine_diff_density_rms 0.116
_refine_ls_extinction_method none
_refine_ls_goodness_of_fit_ref 1.157
_refine_ls_hydrogen_treatment constr
_refine_ls_matrix_type full
_refine_ls_number_parameters 101
_refine_ls_number_reflns 2642
_refine_ls_number_restraints 0
_refine_ls_restrained_S_all 1.157
_refine_ls_R_factor_all 0.1000
_refine_ls_R_factor_gt 0.0323
_refine_ls_shift/su_max 0.003
_refine_ls_shift/su_mean 0.001
_refine_ls_structure_factor_coef Fsqd
_refine_ls_weighting_details 'calc w=1/[\s^2^(Fo^2^)+(0.0322P)^2^+0.3218P] where P=(Fo^2^+2Fc^2^)/3'
_refine_ls_weighting_scheme calc
_refine_ls_wR_factor_gt 0.0567
_refine_ls_wR_factor_ref 0.0902
_reflns_number_gt 1423
_reflns_number_total 2642
_reflns_threshold_expression I>2\s(I)
_cod_data_source_file C0OB00038H.TXT
_cod_data_source_block 15
_cod_original_sg_symbol_H-M 'I 41/a'
_cod_database_code 7151626

loop_
_symmetry_equiv_pos_as_xyz
'x, y, z'
'-x+1/2, -y, z+1/2'
'-y+3/4, x+1/4, z+1/4'
'y+3/4, -x+3/4, z+3/4'
'x+1/2, y+1/2, z+1/2'
'-x+1, -y+1/2, z+1'
'-y+5/4, x+3/4, z+3/4'
'y+5/4, -x+5/4, z+5/4'
'-x, -y, -z'
'x-1/2, y, -z-1/2'
'y-3/4, -x-1/4, -z-1/4'
'-y-3/4, x-3/4, -z-3/4'
'-x+1/2, -y+1/2, -z+1/2'
'x, y+1/2, -z'
'y-1/4, -x+1/4, -z+1/4'
'-y-1/4, x-1/4, -z-1/4'

loop_
_atom_site_label
_atom_site_type_symbol
_atom_site_fract_x
_atom_site_fract_y
_atom_site_fract_z
_atom_site_U_iso_or_equiv
_atom_site_adp_type
_atom_site_occupancy
_atom_site_symmetry_multiplicity
_atom_site_calc_flag
_atom_site_refinement_flags
_atom_site_disorder_assembly
_atom_site_disorder_group
Se Se 0.970380(18) 0.693576(17) 0.05585(3) 0.03244(13) Uani 1 1 d . . .
O1 O 0.94683(11) 0.54234(11) 0.1192(2) 0.0304(5) Uani 1 1 d . . .
O2 O 0.79476(12) 0.50692(13) 0.0737(2) 0.0374(6) Uani 1 1 d . . .
H2B H 0.7797 0.5001 0.1513 0.056 Uiso 1 1 calc R . .
C1 C 1.02640(16) 0.63707(15) 0.1861(3) 0.0243(6) Uani 1 1 d . . .
C2 C 1.08509(19) 0.66287(19) 0.2617(4) 0.0394(8) Uani 1 1 d . . .
H2A H 1.1005 0.7116 0.2524 0.047 Uiso 1 1 calc R . .
C3 C 1.12114(19) 0.6162(2) 0.3514(4) 0.0415(9) Uani 1 1 d . . .
H3A H 1.1608 0.6336 0.4020 0.050 Uiso 1 1 calc R . .
C4 C 1.09860(19) 0.5449(2) 0.3658(4) 0.0408(9) Uani 1 1 d . . .
H4A H 1.1232 0.5141 0.4262 0.049 Uiso 1 1 calc R . .
C5 C 1.03986(18) 0.51766(18) 0.2920(3) 0.0354(8) Uani 1 1 d . . .
H5A H 1.0244 0.4692 0.3037 0.042 Uiso 1 1 calc R . .
C6 C 1.00430(16) 0.56334(17) 0.2004(3) 0.0256(6) Uani 1 1 d . . .
C7 C 0.91880(18) 0.46963(16) 0.1388(4) 0.0333(8) Uani 1 1 d . . .
H7A H 0.9039 0.4631 0.2327 0.040 Uiso 1 1 calc R . .
H7B H 0.9568 0.4336 0.1183 0.040 Uiso 1 1 calc R . .
C8 C 0.85409(18) 0.45851(18) 0.0470(3) 0.0345(8) Uani 1 1 d . . .
H8A H 0.8699 0.4653 -0.0463 0.041 Uiso 1 1 calc R . .
H8B H 0.8369 0.4081 0.0562 0.041 Uiso 1 1 calc R . .

loop_
_atom_site_aniso_label
_atom_site_aniso_U_11
_atom_site_aniso_U_22
_atom_site_aniso_U_33
_atom_site_aniso_U_23
_atom_site_aniso_U_13
_atom_site_aniso_U_12
Se 0.0370(2) 0.02248(18) 0.0378(2) 0.00009(15) -0.00752(15) -0.00265(14)
O1 0.0310(12) 0.0230(11) 0.0371(12) 0.0036(10) -0.0042(10) -0.0050(10)
O2 0.0346(13) 0.0450(14) 0.0325(14) 0.0083(11) 0.0038(11) 0.0009(11)
C1 0.0245(15) 0.0215(15) 0.0268(16) 0.0026(13) 0.0009(13) 0.0031(12)
C2 0.041(2) 0.0328(18) 0.044(2) -0.0057(17) -0.0037(17) -0.0026(16)
C3 0.038(2) 0.040(2) 0.047(2) -0.0085(18) -0.0175(17) 0.0005(17)
C4 0.039(2) 0.041(2) 0.042(2) 0.0018(17) -0.0112(17) 0.0099(17)
C5 0.0354(18) 0.0268(17) 0.044(2) 0.0048(15) -0.0005(17) 0.0055(14)
C6 0.0216(14) 0.0267(15) 0.0284(16) -0.0027(13) 0.0046(13) 0.0019(12)
C7 0.0332(18) 0.0213(16) 0.046(2) 0.0014(15) 0.0008(16) -0.0037(14)
C8 0.0355(18) 0.0290(17) 0.0389(19) -0.0034(15) 0.0064(15) -0.0053(14)

loop_
_atom_type_symbol
_atom_type_description
_atom_type_scat_dispersion_real
_atom_type_scat_dispersion_imag
_atom_type_scat_source
C C 0.0033 0.0016 'International Tables Vol C Tables 4.2.6.8 and 6.1.1.4'
H H 0.0000 0.0000 'International Tables Vol C Tables 4.2.6.8 and 6.1.1.4'
O O 0.0106 0.0060 'International Tables Vol C Tables 4.2.6.8 and 6.1.1.4'
Se Se -0.0929 2.2259 'International Tables Vol C Tables 4.2.6.8 and 6.1.1.4'

loop_
_geom_angle_atom_site_label_1
_geom_angle_atom_site_label_2
_geom_angle_atom_site_label_3
_geom_angle
_geom_angle_site_symmetry_1
_geom_angle_site_symmetry_3
_geom_angle_publ_flag
C1 Se Se 103.03(9) . 6_664 ?
C6 O1 C7 116.7(2) . . ?
C8 O2 H2B 109.5 . . ?
C2 C1 C6 119.3(3) . . ?
C2 C1 Se 125.7(2) . . ?
C6 C1 Se 115.0(2) . . ?
C1 C2 C3 120.0(3) . . ?
C1 C2 H2A 120.0 . . ?
C3 C2 H2A 120.0 . . ?
C4 C3 C2 120.2(3) . . ?
C4 C3 H3A 119.9 . . ?
C2 C3 H3A 119.9 . . ?
C3 C4 C5 121.1(3) . . ?
C3 C4 H4A 119.5 . . ?
C5 C4 H4A 119.5 . . ?
C4 C5 C6 119.2(3) . . ?
C4 C5 H5A 120.4 . . ?
C6 C5 H5A 120.4 . . ?
O1 C6 C5 124.7(3) . . ?
O1 C6 C1 115.1(3) . . ?
C5 C6 C1 120.2(3) . . ?
O1 C7 C8 108.8(3) . . ?
O1 C7 H7A 109.9 . . ?
C8 C7 H7A 109.9 . . ?
O1 C7 H7B 109.9 . . ?
C8 C7 H7B 109.9 . . ?
H7A C7 H7B 108.3 . . ?
O2 C8 C7 113.6(3) . . ?
O2 C8 H8A 108.8 . . ?
C7 C8 H8A 108.8 . . ?
O2 C8 H8B 108.8 . . ?
C7 C8 H8B 108.8 . . ?
H8A C8 H8B 107.7 . . ?

loop_
_geom_bond_atom_site_label_1
_geom_bond_atom_site_label_2
_geom_bond_distance
_geom_bond_site_symmetry_2
_geom_bond_publ_flag
Se C1 1.930(3) . ?
Se Se 2.3099(6) 6_664 ?
O1 C6 1.367(4) . ?
O1 C7 1.425(3) . ?
O2 C8 1.413(4) . ?
O2 H2B 0.8200 . ?
C1 C2 1.379(4) . ?
C1 C6 1.402(4) . ?
C2 C3 1.387(5) . ?
C2 H2A 0.9300 . ?
C3 C4 1.362(5) . ?
C3 H3A 0.9300 . ?
C4 C5 1.380(5) . ?
C4 H4A 0.9300 . ?
C5 C6 1.383(4) . ?
C5 H5A 0.9300 . ?
C7 C8 1.494(5) . ?
C7 H7A 0.9700 . ?
C7 H7B 0.9700 . ?
C8 H8A 0.9700 . ?
C8 H8B 0.9700 . ?

loop_
_geom_hbond_atom_site_label_D
_geom_hbond_atom_site_label_H
_geom_hbond_atom_site_label_A
_geom_hbond_distance_DH
_geom_hbond_distance_HA
_geom_hbond_distance_DA
_geom_hbond_angle_DHA
_geom_hbond_site_symmetry_A
O2 H2B O2 0.82 1.93 2.7207(14) 162.7 8_454

loop_
_geom_torsion_atom_site_label_1
_geom_torsion_atom_site_label_2
_geom_torsion_atom_site_label_3
_geom_torsion_atom_site_label_4
_geom_torsion
_geom_torsion_site_symmetry_1
_geom_torsion_site_symmetry_2
_geom_torsion_site_symmetry_3
_geom_torsion_site_symmetry_4
_geom_torsion_publ_flag
Se Se C1 C2 2.5(3) 6_664 . . . ?
Se Se C1 C6 -176.4(2) 6_664 . . . ?
C6 C1 C2 C3 -0.5(5) . . . . ?
Se C1 C2 C3 -179.5(3) . . . . ?
C1 C2 C3 C4 -0.3(5) . . . . ?
C2 C3 C4 C5 0.0(6) . . . . ?
C3 C4 C5 C6 1.1(5) . . . . ?
C7 O1 C6 C5 4.8(4) . . . . ?
C7 O1 C6 C1 -175.0(3) . . . . ?
C4 C5 C6 O1 178.3(3) . . . . ?
C4 C5 C6 C1 -2.0(5) . . . . ?
C2 C1 C6 O1 -178.5(3) . . . . ?
Se C1 C6 O1 0.5(3) . . . . ?
C2 C1 C6 C5 1.7(5) . . . . ?
Se C1 C6 C5 -179.3(2) . . . . ?
C6 O1 C7 C8 176.9(3) . . . . ?
O1 C7 C8 O2 -62.0(4) . . . . ?
